data_4126639
loop_
_publ_author_name
'Duo, Tianmeng'
'Robinson, Kyle'
'Greig, Ian R.'
'Chen, Hong-Ming'
'Patrick, Brian O.'
'Withers, Stephen G.'

_publ_section_title
;
 Remarkable Reactivity Differences between Glucosides with Identical
 Leaving Groups.
;
_journal_name_full 'Journal of the American Chemical Society'
_journal_paper_doi 10.1021/jacs.7b09645
_journal_year 2017
_chemical_absolute_configuration ad
_chemical_formula_sum 'C27 H26 Cl2 F N O9'
_chemical_formula_weight 598.39
_chemical_name_systematic
; 
 ? 
;
_space_group_IT_number 4
_symmetry_cell_setting monoclinic
_symmetry_space_group_name_Hall 'P 2yb'
_symmetry_space_group_name_H-M 'P 1 21 1'
_atom_sites_solution_hydrogens geom
_atom_sites_solution_primary direct
_atom_sites_solution_secondary difmap
_audit_creation_method SHELXL-97
_cell_angle_alpha 90.00
_cell_angle_beta 101.588(3)
_cell_angle_gamma 90.00
_cell_formula_units_Z 4
_cell_length_a 12.267(2)
_cell_length_b 8.4200(14)
_cell_length_c 26.875(4)
_cell_measurement_reflns_used 2670
_cell_measurement_temperature 90.0(1)
_cell_measurement_theta_max 22.09
_cell_measurement_theta_min 2.54
_cell_volume 2719.3(8)
_computing_cell_refinement 'Bruker SAINT'
_computing_data_collection 'Bruker APEX2'
_computing_data_reduction 'Bruker SAINT'
_computing_molecular_graphics 'Bruker SHELXTL'
_computing_publication_material 'Bruker SHELXTL'
_computing_structure_refinement 'SHELXL-97 (Sheldrick, 2008)'
_computing_structure_solution 'SHELXS-97 (Sheldrick, 2008)'
_diffrn_ambient_temperature 90.0(1)
_diffrn_measured_fraction_theta_full 0.999
_diffrn_measured_fraction_theta_max 0.999
_diffrn_measurement_device_type 'Bruker APEX-II CCD'
_diffrn_measurement_method '\f and \w scans'
_diffrn_radiation_monochromator graphite
_diffrn_radiation_source 'fine-focus sealed tube'
_diffrn_radiation_type MoK\a
_diffrn_radiation_wavelength 0.71073
_diffrn_reflns_av_R_equivalents 0.078
_diffrn_reflns_av_sigmaI/netI 0.0506
_diffrn_reflns_limit_h_max 14
_diffrn_reflns_limit_h_min -14
_diffrn_reflns_limit_k_max 10
_diffrn_reflns_limit_k_min 0
_diffrn_reflns_limit_l_max 32
_diffrn_reflns_limit_l_min 0
_diffrn_reflns_number 5336
_diffrn_reflns_theta_full 25.35
_diffrn_reflns_theta_max 25.35
_diffrn_reflns_theta_min 1.55
_diffrn_standards_number 0
_exptl_absorpt_coefficient_mu 0.301
_exptl_absorpt_correction_T_max 0.991
_exptl_absorpt_correction_T_min 0.842
_exptl_absorpt_correction_type multi-scan
_exptl_absorpt_process_details TWINABS
_exptl_crystal_colour yellow
_exptl_crystal_density_diffrn 1.462
_exptl_crystal_density_method 'not measured'
_exptl_crystal_description needle
_exptl_crystal_F_000 1240
_exptl_crystal_size_max 0.28
_exptl_crystal_size_mid 0.07
_exptl_crystal_size_min 0.03
_refine_diff_density_max 0.661
_refine_diff_density_min -0.274
_refine_diff_density_rms 0.053
_refine_ls_abs_structure_details 'Flack H D (1983), Acta Cryst. A39, 876-881'
_refine_ls_abs_structure_Flack 0.07(5)
_refine_ls_extinction_method none
_refine_ls_goodness_of_fit_ref 1.006
_refine_ls_hydrogen_treatment constr
_refine_ls_matrix_type full
_refine_ls_number_parameters 731
_refine_ls_number_reflns 5336
_refine_ls_number_restraints 1
_refine_ls_restrained_S_all 1.006
_refine_ls_R_factor_all 0.0483
_refine_ls_R_factor_gt 0.0362
_refine_ls_shift/su_max 0.001
_refine_ls_shift/su_mean 0.000
_refine_ls_structure_factor_coef Fsqd
_refine_ls_weighting_details 'calc w=1/[\s^2^(Fo^2^)+(0.0428P)^2^+0.0000P] where P=(Fo^2^+2Fc^2^)/3'
_refine_ls_weighting_scheme calc
_refine_ls_wR_factor_gt 0.0719
_refine_ls_wR_factor_ref 0.0754
_reflns_number_gt 4559
_reflns_number_total 5336
_reflns_threshold_expression >2\s(I)
_cod_data_source_file ja7b09645_si_002.cif
_cod_data_source_block sw127_3
_cod_depositor_comments
;
The following automatic conversions were performed:

'_symmetry_cell_setting' value 'Monoclinic' changed to 'monoclinic'
according to
/home/data/users/saulius/crontab/automatic-downloads/rss-feeds/ACS/lib/dictionaries/cif_core.dic
dictionary named 'cif_core.dic' version 2.4.2 from 2011-04-26.

Automatic conversion script
Id: cif_fix_values 4973 2017-02-22 13:04:09Z antanas 
;
_cod_original_sg_symbol_H-M P2(1)
_cod_database_code 4126639

loop_
_symmetry_equiv_pos_as_xyz
'x, y, z'
'-x, y+1/2, -z'

loop_
_atom_site_label
_atom_site_type_symbol
_atom_site_fract_x
_atom_site_fract_y
_atom_site_fract_z
_atom_site_U_iso_or_equiv
_atom_site_adp_type
_atom_site_occupancy
_atom_site_symmetry_multiplicity
_atom_site_calc_flag
_atom_site_refinement_flags
C1 C 0.3471(3) 0.5322(5) 0.52462(13) 0.0130(8) Uani 1 1 d .
H1 H 0.2993 0.6294 0.5201 0.016 Uiso 1 1 calc R
C2 C 0.3905(3) 0.4953(4) 0.47667(13) 0.0138(8) Uani 1 1 d .
H2 H 0.4401 0.3999 0.4821 0.017 Uiso 1 1 calc R
C3 C 0.2926(3) 0.4659(5) 0.43383(13) 0.0136(8) Uani 1 1 d .
H3 H 0.2502 0.5670 0.4252 0.016 Uiso 1 1 calc R
C4 C 0.2153(3) 0.3386(4) 0.44758(13) 0.0140(8) Uani 1 1 d .
H4 H 0.1451 0.3357 0.4212 0.017 Uiso 1 1 calc R
C5 C 0.1875(3) 0.3724(5) 0.49981(13) 0.0136(8) Uani 1 1 d .
H5 H 0.1384 0.4680 0.4975 0.016 Uiso 1 1 calc R
C6 C 0.1295(3) 0.2317(5) 0.51753(13) 0.0172(8) Uani 1 1 d .
H6A H 0.0615 0.2064 0.4921 0.021 Uiso 1 1 calc R
H6B H 0.1791 0.1379 0.5211 0.021 Uiso 1 1 calc R
C7 C 0.2832(3) 0.4608(5) 0.34401(13) 0.0164(8) Uani 1 1 d .
C8 C 0.2379(3) 0.0868(5) 0.41011(15) 0.0192(9) Uani 1 1 d .
C9 C -0.0071(3) 0.2491(4) 0.56960(14) 0.0161(8) Uani 1 1 d .
C10 C 0.3389(3) 0.3914(6) 0.30407(13) 0.0212(9) Uani 1 1 d .
H10A H 0.3012 0.4290 0.2705 0.032 Uiso 1 1 calc R
H10B H 0.3350 0.2753 0.3052 0.032 Uiso 1 1 calc R
H10C H 0.4171 0.4247 0.3104 0.032 Uiso 1 1 calc R
C11 C 0.2898(3) -0.0723(5) 0.42149(17) 0.0256(10) Uani 1 1 d .
H11A H 0.2501 -0.1307 0.4440 0.038 Uiso 1 1 calc R
H11B H 0.3679 -0.0595 0.4382 0.038 Uiso 1 1 calc R
H11C H 0.2854 -0.1316 0.3898 0.038 Uiso 1 1 calc R
C12 C -0.0200(3) 0.2694(5) 0.62363(14) 0.0195(8) Uani 1 1 d .
H12A H -0.0442 0.3781 0.6287 0.029 Uiso 1 1 calc R
H12B H 0.0515 0.2492 0.6465 0.029 Uiso 1 1 calc R
H12C H -0.0757 0.1942 0.6309 0.029 Uiso 1 1 calc R
C13 C 0.4831(3) 0.3330(5) 0.83366(14) 0.0181(9) Uani 1 1 d .
H13 H 0.5098 0.2284 0.8303 0.022 Uiso 1 1 calc R
C14 C 0.4696(3) 0.3853(5) 0.88399(13) 0.0165(8) Uani 1 1 d .
C15 C 0.4249(3) 0.5457(5) 0.88802(14) 0.0163(8) Uani 1 1 d .
H15 H 0.4112 0.5829 0.9196 0.020 Uiso 1 1 calc R
C16 C 0.4035(3) 0.6399(5) 0.84656(13) 0.0151(8) Uani 1 1 d .
H16 H 0.3768 0.7445 0.8498 0.018 Uiso 1 1 calc R
C17 C 0.3876(3) 0.7630(5) 0.67519(12) 0.0123(8) Uani 1 1 d .
H17 H 0.3652 0.8647 0.6848 0.015 Uiso 1 1 calc R
C18 C 0.3967(3) 0.7354(4) 0.62551(13) 0.0131(8) Uani 1 1 d .
C19 C 0.4265(3) 0.5844(4) 0.61148(13) 0.0101(8) Uani 1 1 d .
C20 C 0.4497(3) 0.4650(5) 0.64805(13) 0.0124(8) Uani 1 1 d .
C21 C 0.4762(3) 0.3618(4) 0.74021(13) 0.0133(8) Uani 1 1 d .
C22 C 0.4598(3) 0.4248(4) 0.79183(13) 0.0130(8) Uani 1 1 d .
C23 C 0.4200(3) 0.5866(5) 0.79695(14) 0.0156(8) Uani 1 1 d .
C24 C 0.4111(3) 0.6426(4) 0.71134(13) 0.0126(8) Uani 1 1 d .
C25 C 0.4451(3) 0.4891(5) 0.69900(13) 0.0133(8) Uani 1 1 d .
C26 C 0.6013(3) 0.3204(5) 0.74672(14) 0.0197(9) Uani 1 1 d .
H26A H 0.6167 0.2840 0.7142 0.030 Uiso 1 1 calc R
H26B H 0.6203 0.2361 0.7721 0.030 Uiso 1 1 calc R
H26C H 0.6461 0.4150 0.7580 0.030 Uiso 1 1 calc R
C27 C 0.4020(3) 0.2124(4) 0.72834(14) 0.0170(9) Uani 1 1 d .
H27A H 0.3238 0.2424 0.7252 0.025 Uiso 1 1 calc R
H27B H 0.4225 0.1351 0.7559 0.025 Uiso 1 1 calc R
H27C H 0.4129 0.1651 0.6964 0.025 Uiso 1 1 calc R
N1 N 0.3985(2) 0.6889(4) 0.76008(11) 0.0147(7) Uani 1 1 d .
O1 O 0.4426(2) 0.5546(3) 0.56304(9) 0.0140(6) Uani 1 1 d .
O3 O 0.3374(2) 0.4136(3) 0.39069(9) 0.0156(6) Uani 1 1 d .
O4 O 0.2692(2) 0.1854(3) 0.45035(9) 0.0150(6) Uani 1 1 d .
O5 O 0.28757(19) 0.3992(3) 0.53731(8) 0.0124(5) Uani 1 1 d .
O6 O 0.1001(2) 0.2673(3) 0.56577(9) 0.0191(6) Uani 1 1 d .
O7 O 0.2026(2) 0.5432(4) 0.33645(10) 0.0277(7) Uani 1 1 d .
O8 O 0.1749(3) 0.1257(4) 0.37155(10) 0.0290(7) Uani 1 1 d .
O9 O -0.0822(2) 0.2241(3) 0.53403(10) 0.0224(7) Uani 1 1 d .
O14 O 0.4950(2) 0.2972(3) 0.92115(9) 0.0231(7) Uani 1 1 d .
F2 F 0.44891(17) 0.6270(3) 0.46466(7) 0.0188(5) Uani 1 1 d .
Cl1 Cl 0.48572(8) 0.28228(11) 0.62508(3) 0.0159(2) Uani 1 1 d .
Cl2 Cl 0.36991(8) 0.88788(11) 0.58165(3) 0.0170(2) Uani 1 1 d .
C28 C 0.1755(3) 0.5395(5) 0.96940(13) 0.0156(8) Uani 1 1 d .
H28 H 0.1895 0.6502 0.9587 0.019 Uiso 1 1 calc R
C29 C 0.1118(3) 0.5406(5) 1.01224(13) 0.0183(9) Uani 1 1 d .
H29 H 0.0945 0.4294 1.0212 0.022 Uiso 1 1 calc R
C30 C 0.1828(3) 0.6218(5) 1.05771(13) 0.0153(8) Uani 1 1 d .
H30 H 0.1909 0.7365 1.0494 0.018 Uiso 1 1 calc R
C31 C 0.2980(3) 0.5474(4) 1.07153(13) 0.0144(8) Uani 1 1 d .
H31 H 0.3461 0.6130 1.0983 0.017 Uiso 1 1 calc R
C32 C 0.3509(3) 0.5372(5) 1.02522(13) 0.0133(8) Uani 1 1 d .
H32 H 0.3639 0.6473 1.0137 0.016 Uiso 1 1 calc R
C33 C 0.4613(3) 0.4492(5) 1.03670(13) 0.0152(8) Uani 1 1 d .
H33A H 0.4935 0.4537 1.0735 0.018 Uiso 1 1 calc R
H33B H 0.4502 0.3364 1.0266 0.018 Uiso 1 1 calc R
C34 C 0.1526(3) 0.7270(5) 1.13557(14) 0.0185(9) Uani 1 1 d .
C35 C 0.3090(3) 0.3680(5) 1.14187(14) 0.0181(9) Uani 1 1 d .
C36 C 0.6391(3) 0.4643(5) 1.01651(14) 0.0157(8) Uani 1 1 d .
C37 C 0.0987(3) 0.6967(5) 1.17979(14) 0.0221(9) Uani 1 1 d .
H37A H 0.1494 0.6355 1.2056 0.033 Uiso 1 1 calc R
H37B H 0.0298 0.6365 1.1685 0.033 Uiso 1 1 calc R
H37C H 0.0815 0.7982 1.1943 0.033 Uiso 1 1 calc R
C38 C 0.2892(4) 0.1999(5) 1.15520(15) 0.0231(10) Uani 1 1 d .
H38A H 0.3440 0.1309 1.1440 0.035 Uiso 1 1 calc R
H38B H 0.2141 0.1678 1.1383 0.035 Uiso 1 1 calc R
H38C H 0.2966 0.1904 1.1921 0.035 Uiso 1 1 calc R
C39 C 0.7094(3) 0.5408(5) 0.98353(15) 0.0205(9) Uani 1 1 d .
H39A H 0.7878 0.5146 0.9965 0.031 Uiso 1 1 calc R
H39B H 0.6996 0.6563 0.9839 0.031 Uiso 1 1 calc R
H39C H 0.6867 0.5016 0.9487 0.031 Uiso 1 1 calc R
C40 C 0.0629(3) 0.8389(5) 0.67410(14) 0.0169(8) Uani 1 1 d .
H40 H 0.0323 0.9361 0.6828 0.020 Uiso 1 1 calc R
C41 C 0.0784(3) 0.8177(5) 0.62199(14) 0.0166(9) Uani 1 1 d .
C42 C 0.1272(3) 0.6670(5) 0.61001(13) 0.0158(8) Uani 1 1 d .
H42 H 0.1377 0.6478 0.5765 0.019 Uiso 1 1 calc R
C43 C 0.1572(3) 0.5558(5) 0.64610(13) 0.0167(8) Uani 1 1 d .
H43 H 0.1907 0.4601 0.6379 0.020 Uiso 1 1 calc R
C44 C 0.1862(3) 0.3442(5) 0.80964(13) 0.0154(8) Uani 1 1 d .
H44 H 0.2170 0.2559 0.7953 0.018 Uiso 1 1 calc R
C45 C 0.1750(3) 0.3397(5) 0.85973(14) 0.0164(9) Uani 1 1 d .
C46 C 0.1297(3) 0.4701(5) 0.88061(13) 0.0152(8) Uani 1 1 d .
C47 C 0.0960(3) 0.6025(5) 0.85018(14) 0.0141(8) Uani 1 1 d .
C48 C 0.0685(3) 0.7547(5) 0.76428(13) 0.0143(8) Uani 1 1 d .
C49 C 0.0900(3) 0.7272(5) 0.71038(13) 0.0144(8) Uani 1 1 d .
C50 C 0.1390(3) 0.5796(5) 0.69779(13) 0.0129(8) Uani 1 1 d .
C51 C 0.1523(3) 0.4786(5) 0.77991(13) 0.0142(8) Uani 1 1 d .
C52 C 0.1055(3) 0.6123(5) 0.79910(13) 0.0140(8) Uani 1 1 d .
C53 C -0.0597(3) 0.7771(5) 0.75742(14) 0.0201(9) Uani 1 1 d .
H53A H -0.0835 0.8667 0.7345 0.030 Uiso 1 1 calc R
H53B H -0.0787 0.7986 0.7905 0.030 Uiso 1 1 calc R
H53C H -0.0977 0.6803 0.7429 0.030 Uiso 1 1 calc R
C54 C 0.1332(3) 0.9051(5) 0.78499(14) 0.0180(8) Uani 1 1 d .
H54A H 0.2119 0.8919 0.7836 0.027 Uiso 1 1 calc R
H54B H 0.1261 0.9226 0.8202 0.027 Uiso 1 1 calc R
H54C H 0.1028 0.9968 0.7643 0.027 Uiso 1 1 calc R
N2 N 0.1678(2) 0.4632(4) 0.72948(11) 0.0143(7) Uani 1 1 d .
O28 O 0.1082(2) 0.4546(3) 0.92891(9) 0.0183(6) Uani 1 1 d .
O30 O 0.1274(2) 0.6104(3) 1.10004(9) 0.0171(6) Uani 1 1 d .
O31 O 0.2891(2) 0.3871(3) 1.09072(9) 0.0155(5) Uani 1 1 d .
O32 O 0.2773(2) 0.4549(3) 0.98451(9) 0.0145(6) Uani 1 1 d .
O33 O 0.5356(2) 0.5251(3) 1.00824(9) 0.0160(6) Uani 1 1 d .
O34 O 0.2118(3) 0.8380(3) 1.13094(10) 0.0267(7) Uani 1 1 d .
O35 O 0.3385(3) 0.4742(4) 1.17168(10) 0.0275(7) Uani 1 1 d .
O36 O 0.6703(2) 0.3610(3) 1.04741(9) 0.0203(6) Uani 1 1 d .
O41 O 0.0496(2) 0.9198(3) 0.58930(10) 0.0232(7) Uani 1 1 d .
F29 F 0.01398(19) 0.6269(3) 0.99747(8) 0.0256(6) Uani 1 1 d .
Cl3 Cl 0.03536(8) 0.75456(12) 0.87976(3) 0.0203(2) Uani 1 1 d .
Cl4 Cl 0.21171(9) 0.16965(12) 0.89509(3) 0.0232(2) Uani 1 1 d .

loop_
_atom_site_aniso_label
_atom_site_aniso_U_11
_atom_site_aniso_U_22
_atom_site_aniso_U_33
_atom_site_aniso_U_23
_atom_site_aniso_U_13
_atom_site_aniso_U_12
C1 0.0117(19) 0.016(2) 0.0109(18) 0.0000(15) 0.0016(14) 0.0017(17)
C2 0.022(2) 0.008(2) 0.0132(19) 0.0016(15) 0.0080(15) -0.0026(16)
C3 0.020(2) 0.013(2) 0.0107(18) 0.0017(16) 0.0095(15) 0.0052(17)
C4 0.0126(19) 0.014(2) 0.0140(19) -0.0020(15) -0.0012(15) 0.0024(15)
C5 0.0119(18) 0.016(2) 0.0139(18) -0.0026(16) 0.0040(14) 0.0026(16)
C6 0.023(2) 0.016(2) 0.015(2) -0.0061(16) 0.0091(15) -0.0036(17)
C7 0.022(2) 0.017(2) 0.0086(18) -0.0016(16) -0.0001(15) -0.0031(18)
C8 0.021(2) 0.016(2) 0.023(2) -0.0050(17) 0.0095(18) -0.0031(18)
C9 0.018(2) 0.008(2) 0.025(2) 0.0037(16) 0.0105(17) 0.0014(17)
C10 0.021(2) 0.031(2) 0.0115(19) -0.0043(18) 0.0034(15) 0.005(2)
C11 0.019(2) 0.019(3) 0.041(3) -0.0073(19) 0.0104(19) -0.0014(18)
C12 0.022(2) 0.016(2) 0.023(2) -0.0008(18) 0.0102(15) -0.0045(18)
C13 0.024(2) 0.012(2) 0.018(2) -0.0037(16) 0.0028(16) 0.0032(17)
C14 0.020(2) 0.020(2) 0.0097(18) 0.0001(18) 0.0030(15) -0.0020(18)
C15 0.018(2) 0.018(2) 0.014(2) -0.0035(16) 0.0059(15) -0.0002(17)
C16 0.020(2) 0.012(2) 0.0127(19) -0.0040(15) 0.0038(15) 0.0005(16)
C17 0.0139(18) 0.0083(19) 0.0141(18) -0.0019(16) 0.0016(14) -0.0007(16)
C18 0.0119(18) 0.014(2) 0.0122(18) 0.0039(15) -0.0012(14) -0.0027(16)
C19 0.0096(17) 0.0111(19) 0.0110(19) -0.0027(15) 0.0051(14) -0.0023(15)
C20 0.0122(18) 0.0124(19) 0.0139(19) -0.0042(16) 0.0058(15) 0.0011(16)
C21 0.019(2) 0.012(2) 0.0102(18) -0.0014(15) 0.0047(15) 0.0002(16)
C22 0.0145(19) 0.011(2) 0.0135(19) -0.0026(15) 0.0036(15) 0.0003(16)
C23 0.0141(19) 0.018(2) 0.014(2) -0.0022(16) 0.0010(15) -0.0003(17)
C24 0.0141(19) 0.014(2) 0.0103(18) -0.0020(15) 0.0042(14) -0.0039(16)
C25 0.0133(18) 0.014(2) 0.0127(19) -0.0005(15) 0.0041(15) -0.0039(16)
C26 0.023(2) 0.021(2) 0.015(2) 0.0010(16) 0.0024(16) 0.0048(18)
C27 0.028(2) 0.011(2) 0.0127(19) -0.0009(15) 0.0069(16) -0.0028(17)
N1 0.0188(17) 0.0124(17) 0.0125(16) -0.0012(13) 0.0024(13) -0.0014(14)
O1 0.0156(13) 0.0178(14) 0.0095(13) -0.0001(11) 0.0045(10) -0.0018(12)
O3 0.0198(14) 0.0187(15) 0.0098(12) -0.0006(11) 0.0066(10) 0.0034(12)
O4 0.0216(14) 0.0089(14) 0.0149(13) -0.0018(11) 0.0048(11) 0.0004(12)
O5 0.0163(13) 0.0111(13) 0.0101(12) 0.0017(11) 0.0037(10) -0.0027(12)
O6 0.0218(14) 0.0217(15) 0.0155(13) -0.0041(12) 0.0077(10) -0.0092(13)
O7 0.0307(17) 0.0352(19) 0.0170(15) 0.0012(13) 0.0045(12) 0.0192(15)
O8 0.0441(19) 0.0209(17) 0.0196(15) -0.0071(13) 0.0005(13) 0.0005(14)
O9 0.0165(14) 0.0232(17) 0.0267(16) -0.0013(12) 0.0024(12) 0.0003(12)
O14 0.0369(17) 0.0192(16) 0.0124(14) 0.0053(12) 0.0033(12) 0.0044(13)
F2 0.0246(12) 0.0190(13) 0.0146(11) 0.0011(9) 0.0085(9) -0.0071(10)
Cl1 0.0248(5) 0.0123(5) 0.0119(4) -0.0025(4) 0.0070(4) 0.0021(4)
Cl2 0.0251(5) 0.0109(5) 0.0153(5) 0.0040(4) 0.0049(4) -0.0001(4)
C28 0.017(2) 0.016(2) 0.0132(19) 0.0018(16) 0.0003(15) -0.0022(17)
C29 0.021(2) 0.019(2) 0.015(2) 0.0034(16) 0.0032(16) 0.0015(18)
C30 0.021(2) 0.014(2) 0.0124(19) 0.0019(15) 0.0065(15) -0.0007(17)
C31 0.024(2) 0.0055(19) 0.0142(19) -0.0007(15) 0.0049(16) -0.0028(16)
C32 0.018(2) 0.013(2) 0.0091(18) -0.0006(15) 0.0033(15) -0.0018(17)
C33 0.019(2) 0.014(2) 0.0138(19) -0.0001(15) 0.0058(15) -0.0016(16)
C34 0.021(2) 0.015(2) 0.018(2) -0.0006(16) 0.0014(16) 0.0044(18)
C35 0.021(2) 0.021(2) 0.014(2) 0.0004(18) 0.0060(15) 0.0049(18)
C36 0.020(2) 0.009(2) 0.0161(19) -0.0083(17) -0.0004(16) 0.0016(17)
C37 0.031(2) 0.021(2) 0.017(2) -0.0044(17) 0.0091(17) 0.0019(19)
C38 0.033(2) 0.019(2) 0.020(2) 0.0060(18) 0.0115(18) 0.004(2)
C39 0.022(2) 0.019(2) 0.023(2) -0.0019(18) 0.0079(17) 0.0016(19)
C40 0.021(2) 0.013(2) 0.017(2) -0.0019(15) 0.0040(16) 0.0049(16)
C41 0.0128(19) 0.020(2) 0.017(2) 0.0016(17) 0.0018(15) -0.0052(17)
C42 0.0140(19) 0.021(2) 0.0126(19) -0.0034(17) 0.0041(15) -0.0046(17)
C43 0.017(2) 0.017(2) 0.017(2) -0.0067(16) 0.0024(16) -0.0037(17)
C44 0.020(2) 0.011(2) 0.0139(19) -0.0023(15) 0.0001(15) -0.0026(16)
C45 0.019(2) 0.012(2) 0.016(2) 0.0002(15) -0.0018(16) -0.0046(16)
C46 0.018(2) 0.019(2) 0.0076(18) 0.0025(16) 0.0020(15) -0.0044(17)
C47 0.0106(18) 0.013(2) 0.018(2) -0.0021(16) 0.0014(15) 0.0001(16)
C48 0.0166(19) 0.012(2) 0.0139(18) -0.0007(16) 0.0031(14) 0.0013(17)
C49 0.0108(18) 0.015(2) 0.017(2) 0.0019(16) 0.0021(14) -0.0038(16)
C50 0.0115(19) 0.015(2) 0.0129(19) -0.0008(16) 0.0042(15) -0.0045(16)
C51 0.0137(19) 0.018(2) 0.0102(19) -0.0020(16) 0.0014(15) -0.0032(17)
C52 0.0125(19) 0.016(2) 0.0121(19) 0.0008(16) -0.0011(14) -0.0025(16)
C53 0.022(2) 0.022(2) 0.016(2) -0.0008(18) 0.0028(15) 0.0023(19)
C54 0.026(2) 0.012(2) 0.016(2) -0.0019(16) 0.0051(16) 0.0023(18)
N2 0.0160(17) 0.0113(16) 0.0152(17) -0.0035(14) 0.0020(13) -0.0017(14)
O28 0.0243(15) 0.0176(15) 0.0129(13) -0.0016(11) 0.0038(11) -0.0075(12)
O30 0.0243(15) 0.0150(14) 0.0132(13) -0.0022(11) 0.0063(11) -0.0028(12)
O31 0.0269(15) 0.0090(13) 0.0122(13) 0.0027(11) 0.0079(10) -0.0001(12)
O32 0.0216(14) 0.0114(13) 0.0105(13) -0.0022(11) 0.0030(10) -0.0014(12)
O33 0.0208(15) 0.0128(14) 0.0150(14) 0.0000(11) 0.0049(11) -0.0016(12)
O34 0.0404(19) 0.0165(16) 0.0243(16) -0.0039(12) 0.0093(13) -0.0060(14)
O35 0.049(2) 0.0197(16) 0.0128(14) -0.0010(13) 0.0045(13) -0.0024(15)
O36 0.0251(15) 0.0142(16) 0.0205(14) 0.0009(12) 0.0021(11) 0.0018(12)
O41 0.0268(16) 0.0253(18) 0.0173(14) 0.0060(13) 0.0043(12) 0.0005(13)
F29 0.0208(12) 0.0364(15) 0.0188(11) 0.0020(10) 0.0021(9) 0.0057(11)
Cl3 0.0261(5) 0.0221(6) 0.0131(5) -0.0017(4) 0.0048(4) 0.0073(4)
Cl4 0.0390(6) 0.0129(5) 0.0152(5) 0.0026(4) -0.0005(4) -0.0005(5)

loop_
_atom_type_symbol
_atom_type_description
_atom_type_scat_dispersion_real
_atom_type_scat_dispersion_imag
_atom_type_scat_source
C C 0.0033 0.0016 'International Tables Vol C Tables 4.2.6.8 and 6.1.1.4'
H H 0.0000 0.0000 'International Tables Vol C Tables 4.2.6.8 and 6.1.1.4'
N N 0.0061 0.0033 'International Tables Vol C Tables 4.2.6.8 and 6.1.1.4'
O O 0.0106 0.0060 'International Tables Vol C Tables 4.2.6.8 and 6.1.1.4'
F F 0.0171 0.0103 'International Tables Vol C Tables 4.2.6.8 and 6.1.1.4'
Cl Cl 0.1484 0.1585 'International Tables Vol C Tables 4.2.6.8 and 6.1.1.4'

loop_
_geom_angle_atom_site_label_1
_geom_angle_atom_site_label_2
_geom_angle_atom_site_label_3
_geom_angle
O1 C1 O5 108.8(3)
O1 C1 C2 105.4(3)
O5 C1 C2 109.1(3)
O1 C1 H1 111.1
O5 C1 H1 111.1
C2 C1 H1 111.1
F2 C2 C3 108.8(3)
F2 C2 C1 108.5(3)
C3 C2 C1 108.6(3)
F2 C2 H2 110.3
C3 C2 H2 110.3
C1 C2 H2 110.3
O3 C3 C2 106.7(3)
O3 C3 C4 109.6(3)
C2 C3 C4 111.7(3)
O3 C3 H3 109.6
C2 C3 H3 109.6
C4 C3 H3 109.6
O4 C4 C3 109.9(3)
O4 C4 C5 107.5(3)
C3 C4 C5 110.7(3)
O4 C4 H4 109.6
C3 C4 H4 109.6
C5 C4 H4 109.6
O5 C5 C6 107.0(3)
O5 C5 C4 110.8(3)
C6 C5 C4 110.4(3)
O5 C5 H5 109.6
C6 C5 H5 109.6
C4 C5 H5 109.6
O6 C6 C5 109.8(3)
O6 C6 H6A 109.7
C5 C6 H6A 109.7
O6 C6 H6B 109.7
C5 C6 H6B 109.7
H6A C6 H6B 108.2
O7 C7 O3 124.4(3)
O7 C7 C10 125.9(3)
O3 C7 C10 109.8(3)
O8 C8 O4 123.3(4)
O8 C8 C11 126.5(4)
O4 C8 C11 110.2(3)
O9 C9 O6 124.1(3)
O9 C9 C12 125.0(3)
O6 C9 C12 110.8(3)
C7 C10 H10A 109.5
C7 C10 H10B 109.5
H10A C10 H10B 109.5
C7 C10 H10C 109.5
H10A C10 H10C 109.5
H10B C10 H10C 109.5
C8 C11 H11A 109.5
C8 C11 H11B 109.5
H11A C11 H11B 109.5
C8 C11 H11C 109.5
H11A C11 H11C 109.5
H11B C11 H11C 109.5
C9 C12 H12A 109.5
C9 C12 H12B 109.5
H12A C12 H12B 109.5
C9 C12 H12C 109.5
H12A C12 H12C 109.5
H12B C12 H12C 109.5
C22 C13 C14 123.6(4)
C22 C13 H13 118.2
C14 C13 H13 118.2
O14 C14 C13 120.7(4)
O14 C14 C15 122.0(3)
C13 C14 C15 117.3(3)
C16 C15 C14 119.5(3)
C16 C15 H15 120.3
C14 C15 H15 120.3
C15 C16 C23 122.3(4)
C15 C16 H16 118.8
C23 C16 H16 118.8
C18 C17 C24 120.3(3)
C18 C17 H17 119.8
C24 C17 H17 119.8
C17 C18 C19 119.4(3)
C17 C18 Cl2 119.5(3)
C19 C18 Cl2 121.1(3)
O1 C19 C20 119.2(3)
O1 C19 C18 121.0(3)
C20 C19 C18 119.6(3)
C19 C20 C25 122.9(3)
C19 C20 Cl1 114.6(3)
C25 C20 Cl1 122.5(3)
C25 C21 C22 110.6(3)
C25 C21 C27 111.6(3)
C22 C21 C27 106.8(3)
C25 C21 C26 109.7(3)
C22 C21 C26 106.4(3)
C27 C21 C26 111.6(3)
C13 C22 C23 118.4(3)
C13 C22 C21 120.8(3)
C23 C22 C21 120.9(3)
N1 C23 C16 116.7(4)
N1 C23 C22 124.5(3)
C16 C23 C22 118.8(3)
C17 C24 N1 113.7(3)
C17 C24 C25 122.0(3)
N1 C24 C25 124.3(3)
C20 C25 C24 115.7(3)
C20 C25 C21 123.6(3)
C24 C25 C21 120.7(3)
C21 C26 H26A 109.5
C21 C26 H26B 109.5
H26A C26 H26B 109.5
C21 C26 H26C 109.5
H26A C26 H26C 109.5
H26B C26 H26C 109.5
C21 C27 H27A 109.5
C21 C27 H27B 109.5
H27A C27 H27B 109.5
C21 C27 H27C 109.5
H27A C27 H27C 109.5
H27B C27 H27C 109.5
C23 N1 C24 118.9(3)
C19 O1 C1 117.4(3)
C7 O3 C3 117.2(3)
C8 O4 C4 116.9(3)
C1 O5 C5 111.3(3)
C9 O6 C6 117.9(3)
O28 C28 O32 107.9(3)
O28 C28 C29 106.0(3)
O32 C28 C29 110.0(3)
O28 C28 H28 110.9
O32 C28 H28 110.9
C29 C28 H28 110.9
F29 C29 C30 108.5(3)
F29 C29 C28 109.4(3)
C30 C29 C28 108.4(3)
F29 C29 H29 110.2
C30 C29 H29 110.2
C28 C29 H29 110.2
O30 C30 C29 108.7(3)
O30 C30 C31 110.0(3)
C29 C30 C31 111.5(3)
O30 C30 H30 108.9
C29 C30 H30 108.9
C31 C30 H30 108.9
O31 C31 C32 108.2(3)
O31 C31 C30 109.7(3)
C32 C31 C30 110.6(3)
O31 C31 H31 109.4
C32 C31 H31 109.4
C30 C31 H31 109.4
O32 C32 C31 110.0(3)
O32 C32 C33 108.4(3)
C31 C32 C33 111.8(3)
O32 C32 H32 108.9
C31 C32 H32 108.9
C33 C32 H32 108.9
O33 C33 C32 107.9(3)
O33 C33 H33A 110.1
C32 C33 H33A 110.1
O33 C33 H33B 110.1
C32 C33 H33B 110.1
H33A C33 H33B 108.4
O34 C34 O30 122.9(4)
O34 C34 C37 125.9(4)
O30 C34 C37 111.1(3)
O35 C35 O31 123.6(4)
O35 C35 C38 125.8(4)
O31 C35 C38 110.6(3)
O36 C36 O33 123.0(4)
O36 C36 C39 125.0(4)
O33 C36 C39 112.0(3)
C34 C37 H37A 109.5
C34 C37 H37B 109.5
H37A C37 H37B 109.5
C34 C37 H37C 109.5
H37A C37 H37C 109.5
H37B C37 H37C 109.5
C35 C38 H38A 109.5
C35 C38 H38B 109.5
H38A C38 H38B 109.5
C35 C38 H38C 109.5
H38A C38 H38C 109.5
H38B C38 H38C 109.5
C36 C39 H39A 109.5
C36 C39 H39B 109.5
H39A C39 H39B 109.5
C36 C39 H39C 109.5
H39A C39 H39C 109.5
H39B C39 H39C 109.5
C49 C40 C41 123.2(4)
C49 C40 H40 118.4
C41 C40 H40 118.4
O41 C41 C40 121.7(4)
O41 C41 C42 121.3(3)
C40 C41 C42 117.0(3)
C43 C42 C41 120.6(3)
C43 C42 H42 119.7
C41 C42 H42 119.7
C42 C43 C50 121.1(4)
C42 C43 H43 119.4
C50 C43 H43 119.4
C45 C44 C51 120.2(4)
C45 C44 H44 119.9
C51 C44 H44 119.9
C44 C45 C46 119.7(3)
C44 C45 Cl4 119.5(3)
C46 C45 Cl4 120.7(3)
O28 C46 C47 122.4(4)
O28 C46 C45 118.0(3)
C47 C46 C45 119.2(3)
C46 C47 C52 123.1(3)
C46 C47 Cl3 114.9(3)
C52 C47 Cl3 121.9(3)
C52 C48 C54 110.8(3)
C52 C48 C49 111.8(3)
C54 C48 C49 106.9(3)
C52 C48 C53 109.6(3)
C54 C48 C53 112.2(3)
C49 C48 C53 105.5(3)
C40 C49 C50 118.9(3)
C40 C49 C48 120.8(4)
C50 C49 C48 120.4(3)
N2 C50 C49 124.3(3)
N2 C50 C43 116.4(3)
C49 C50 C43 119.2(3)
C44 C51 C52 122.3(3)
C44 C51 N2 113.1(3)
C52 C51 N2 124.6(3)
C47 C52 C51 115.6(3)
C47 C52 C48 124.8(3)
C51 C52 C48 119.7(3)
C48 C53 H53A 109.5
C48 C53 H53B 109.5
H53A C53 H53B 109.5
C48 C53 H53C 109.5
H53A C53 H53C 109.5
H53B C53 H53C 109.5
C48 C54 H54A 109.5
C48 C54 H54B 109.5
H54A C54 H54B 109.5
C48 C54 H54C 109.5
H54A C54 H54C 109.5
H54B C54 H54C 109.5
C50 N2 C51 119.2(3)
C46 O28 C28 118.7(3)
C34 O30 C30 115.4(3)
C35 O31 C31 117.3(3)
C28 O32 C32 110.7(3)
C36 O33 C33 114.7(3)

loop_
_geom_bond_atom_site_label_1
_geom_bond_atom_site_label_2
_geom_bond_distance
C1 O1 1.410(4)
C1 O5 1.415(4)
C1 C2 1.522(5)
C1 H1 1.0000
C2 F2 1.392(4)
C2 C3 1.509(5)
C2 H2 1.0000
C3 O3 1.448(4)
C3 C4 1.525(5)
C3 H3 1.0000
C4 O4 1.445(4)
C4 C5 1.536(5)
C4 H4 1.0000
C5 O5 1.441(4)
C5 C6 1.508(5)
C5 H5 1.0000
C6 O6 1.445(4)
C6 H6A 0.9900
C6 H6B 0.9900
C7 O7 1.192(5)
C7 O3 1.356(4)
C7 C10 1.502(5)
C8 O8 1.207(5)
C8 O4 1.356(5)
C8 C11 1.489(6)
C9 O9 1.206(4)
C9 O6 1.348(4)
C9 C12 1.501(5)
C10 H10A 0.9800
C10 H10B 0.9800
C10 H10C 0.9800
C11 H11A 0.9800
C11 H11B 0.9800
C11 H11C 0.9800
C12 H12A 0.9800
C12 H12B 0.9800
C12 H12C 0.9800
C13 C22 1.347(5)
C13 C14 1.463(5)
C13 H13 0.9500
C14 O14 1.233(4)
C14 C15 1.470(6)
C15 C16 1.349(5)
C15 H15 0.9500
C16 C23 1.459(5)
C16 H16 0.9500
C17 C18 1.382(5)
C17 C24 1.394(5)
C17 H17 0.9500
C18 C19 1.396(5)
C18 Cl2 1.729(4)
C19 O1 1.378(4)
C19 C20 1.394(5)
C20 C25 1.396(5)
C20 Cl1 1.747(4)
C21 C25 1.534(5)
C21 C22 1.536(5)
C21 C27 1.548(5)
C21 C26 1.549(5)
C22 C23 1.463(5)
C23 N1 1.299(5)
C24 N1 1.405(4)
C24 C25 1.417(5)
C26 H26A 0.9800
C26 H26B 0.9800
C26 H26C 0.9800
C27 H27A 0.9800
C27 H27B 0.9800
C27 H27C 0.9800
C28 O28 1.421(4)
C28 O32 1.424(4)
C28 C29 1.516(5)
C28 H28 1.0000
C29 F29 1.391(4)
C29 C30 1.514(5)
C29 H29 1.0000
C30 O30 1.441(4)
C30 C31 1.522(5)
C30 H30 1.0000
C31 O31 1.456(4)
C31 C32 1.517(5)
C31 H31 1.0000
C32 O32 1.448(4)
C32 C33 1.520(5)
C32 H32 1.0000
C33 O33 1.450(4)
C33 H33A 0.9900
C33 H33B 0.9900
C34 O34 1.206(5)
C34 O30 1.361(5)
C34 C37 1.493(5)
C35 O35 1.207(5)
C35 O31 1.357(4)
C35 C38 1.492(6)
C36 O36 1.210(5)
C36 O33 1.346(4)
C36 C39 1.500(6)
C37 H37A 0.9800
C37 H37B 0.9800
C37 H37C 0.9800
C38 H38A 0.9800
C38 H38B 0.9800
C38 H38C 0.9800
C39 H39A 0.9800
C39 H39B 0.9800
C39 H39C 0.9800
C40 C49 1.347(5)
C40 C41 1.461(5)
C40 H40 0.9500
C41 O41 1.229(5)
C41 C42 1.466(6)
C42 C43 1.345(5)
C42 H42 0.9500
C43 C50 1.464(5)
C43 H43 0.9500
C44 C45 1.381(5)
C44 C51 1.399(5)
C44 H44 0.9500
C45 C46 1.398(5)
C45 Cl4 1.728(4)
C46 O28 1.382(4)
C46 C47 1.396(5)
C47 C52 1.403(5)
C47 Cl3 1.750(4)
C48 C52 1.532(5)
C48 C54 1.538(5)
C48 C49 1.541(5)
C48 C53 1.558(5)
C49 C50 1.450(5)
C50 N2 1.300(5)
C51 C52 1.408(5)
C51 N2 1.412(5)
C53 H53A 0.9800
C53 H53B 0.9800
C53 H53C 0.9800
C54 H54A 0.9800
C54 H54B 0.9800
C54 H54C 0.9800

loop_
_geom_torsion_atom_site_label_1
_geom_torsion_atom_site_label_2
_geom_torsion_atom_site_label_3
_geom_torsion_atom_site_label_4
_geom_torsion
O1 C1 C2 F2 -63.2(4)
O5 C1 C2 F2 -180.0(3)
O1 C1 C2 C3 178.7(3)
O5 C1 C2 C3 62.0(4)
F2 C2 C3 O3 68.5(4)
C1 C2 C3 O3 -173.5(3)
F2 C2 C3 C4 -171.8(3)
C1 C2 C3 C4 -53.8(4)
O3 C3 C4 O4 48.5(4)
C2 C3 C4 O4 -69.6(4)
O3 C3 C4 C5 167.1(3)
C2 C3 C4 C5 49.1(4)
O4 C4 C5 O5 69.0(4)
C3 C4 C5 O5 -51.1(4)
O4 C4 C5 C6 -49.3(4)
C3 C4 C5 C6 -169.4(3)
O5 C5 C6 O6 61.6(4)
C4 C5 C6 O6 -177.8(3)
C22 C13 C14 O14 -178.2(4)
C22 C13 C14 C15 1.8(6)
O14 C14 C15 C16 176.9(4)
C13 C14 C15 C16 -3.2(5)
C14 C15 C16 C23 1.9(6)
C24 C17 C18 C19 1.9(5)
C24 C17 C18 Cl2 -178.7(3)
C17 C18 C19 O1 -176.3(3)
Cl2 C18 C19 O1 4.3(5)
C17 C18 C19 C20 -1.8(5)
Cl2 C18 C19 C20 178.8(3)
O1 C19 C20 C25 174.2(3)
C18 C19 C20 C25 -0.3(5)
O1 C19 C20 Cl1 -5.4(4)
C18 C19 C20 Cl1 180.0(3)
C14 C13 C22 C23 0.8(6)
C14 C13 C22 C21 179.9(3)
C25 C21 C22 C13 -179.4(3)
C27 C21 C22 C13 59.0(4)
C26 C21 C22 C13 -60.4(4)
C25 C21 C22 C23 -0.3(4)
C27 C21 C22 C23 -121.9(4)
C26 C21 C22 C23 118.7(4)
C15 C16 C23 N1 -178.8(4)
C15 C16 C23 C22 0.8(5)
C13 C22 C23 N1 177.4(4)
C21 C22 C23 N1 -1.7(5)
C13 C22 C23 C16 -2.1(5)
C21 C22 C23 C16 178.8(3)
C18 C17 C24 N1 179.7(3)
C18 C17 C24 C25 0.2(5)
C19 C20 C25 C24 2.3(5)
Cl1 C20 C25 C24 -178.1(3)
C19 C20 C25 C21 -176.6(3)
Cl1 C20 C25 C21 3.0(5)
C17 C24 C25 C20 -2.2(5)
N1 C24 C25 C20 178.3(3)
C17 C24 C25 C21 176.8(3)
N1 C24 C25 C21 -2.8(5)
C22 C21 C25 C20 -178.8(3)
C27 C21 C25 C20 -60.1(4)
C26 C21 C25 C20 64.1(4)
C22 C21 C25 C24 2.4(5)
C27 C21 C25 C24 121.1(4)
C26 C21 C25 C24 -114.7(4)
C16 C23 N1 C24 -178.9(3)
C22 C23 N1 C24 1.6(5)
C17 C24 N1 C23 -178.9(3)
C25 C24 N1 C23 0.7(5)
C20 C19 O1 C1 106.2(4)
C18 C19 O1 C1 -79.3(4)
O5 C1 O1 C19 -60.7(4)
C2 C1 O1 C19 -177.7(3)
O7 C7 O3 C3 0.9(6)
C10 C7 O3 C3 -178.2(3)
C2 C3 O3 C7 -144.6(3)
C4 C3 O3 C7 94.4(4)
O8 C8 O4 C4 5.8(5)
C11 C8 O4 C4 -172.8(3)
C3 C4 O4 C8 -102.0(3)
C5 C4 O4 C8 137.4(3)
O1 C1 O5 C5 178.8(3)
C2 C1 O5 C5 -66.6(3)
C6 C5 O5 C1 -178.6(3)
C4 C5 O5 C1 61.0(4)
O9 C9 O6 C6 -9.5(6)
C12 C9 O6 C6 172.3(3)
C5 C6 O6 C9 125.6(3)
O28 C28 C29 F29 -65.0(4)
O32 C28 C29 F29 178.5(3)
O28 C28 C29 C30 176.8(3)
O32 C28 C29 C30 60.4(4)
F29 C29 C30 O30 66.5(4)
C28 C29 C30 O30 -174.8(3)
F29 C29 C30 C31 -172.1(3)
C28 C29 C30 C31 -53.4(4)
O30 C30 C31 O31 52.6(4)
C29 C30 C31 O31 -68.0(4)
O30 C30 C31 C32 171.9(3)
C29 C30 C31 C32 51.3(4)
O31 C31 C32 O32 66.1(4)
C30 C31 C32 O32 -54.1(4)
O31 C31 C32 C33 -54.4(4)
C30 C31 C32 C33 -174.6(3)
O32 C32 C33 O33 95.0(3)
C31 C32 C33 O33 -143.6(3)
C49 C40 C41 O41 177.7(4)
C49 C40 C41 C42 -0.8(5)
O41 C41 C42 C43 -179.3(4)
C40 C41 C42 C43 -0.9(5)
C41 C42 C43 C50 1.8(5)
C51 C44 C45 C46 -0.1(5)
C51 C44 C45 Cl4 177.3(3)
C44 C45 C46 O28 172.8(3)
Cl4 C45 C46 O28 -4.5(5)
C44 C45 C46 C47 0.4(5)
Cl4 C45 C46 C47 -176.9(3)
O28 C46 C47 C52 -172.4(3)
C45 C46 C47 C52 -0.3(6)
O28 C46 C47 Cl3 5.3(5)
C45 C46 C47 Cl3 177.4(3)
C41 C40 C49 C50 1.3(6)
C41 C40 C49 C48 -178.2(3)
C52 C48 C49 C40 179.9(3)
C54 C48 C49 C40 -58.7(4)
C53 C48 C49 C40 60.9(4)
C52 C48 C49 C50 0.4(4)
C54 C48 C49 C50 121.8(4)
C53 C48 C49 C50 -118.6(4)
C40 C49 C50 N2 -179.5(4)
C48 C49 C50 N2 0.0(5)
C40 C49 C50 C43 -0.3(5)
C48 C49 C50 C43 179.2(3)
C42 C43 C50 N2 178.0(3)
C42 C43 C50 C49 -1.3(5)
C45 C44 C51 C52 -0.4(6)
C45 C44 C51 N2 -179.1(3)
C46 C47 C52 C51 -0.2(5)
Cl3 C47 C52 C51 -177.7(3)
C46 C47 C52 C48 179.4(4)
Cl3 C47 C52 C48 1.8(5)
C44 C51 C52 C47 0.5(5)
N2 C51 C52 C47 179.0(3)
C44 C51 C52 C48 -179.1(3)
N2 C51 C52 C48 -0.5(5)
C54 C48 C52 C47 61.2(5)
C49 C48 C52 C47 -179.7(3)
C53 C48 C52 C47 -63.2(4)
C54 C48 C52 C51 -119.2(4)
C49 C48 C52 C51 -0.2(5)
C53 C48 C52 C51 116.4(4)
C49 C50 N2 C51 -0.7(5)
C43 C50 N2 C51 -179.9(3)
C44 C51 N2 C50 179.6(3)
C52 C51 N2 C50 1.0(5)
C47 C46 O28 C28 -78.1(5)
C45 C46 O28 C28 109.7(4)
O32 C28 O28 C46 -79.3(4)
C29 C28 O28 C46 162.8(3)
O34 C34 O30 C30 4.3(5)
C37 C34 O30 C30 -175.1(3)
C29 C30 O30 C34 -153.8(3)
C31 C30 O30 C34 84.0(4)
O35 C35 O31 C31 -3.7(5)
C38 C35 O31 C31 176.2(3)
C32 C31 O31 C35 141.6(3)
C30 C31 O31 C35 -97.6(3)
O28 C28 O32 C32 178.9(3)
C29 C28 O32 C32 -65.9(4)
C31 C32 O32 C28 62.2(4)
C33 C32 O32 C28 -175.3(3)
O36 C36 O33 C33 -4.2(5)
C39 C36 O33 C33 176.4(3)
C32 C33 O33 C36 177.0(3)
